data_7049759
loop_
_publ_author_name
'Wang, Yingxia'
'Eichhoefer, Andreas'
'Weigend, Florian'
'Fenske, Dieter'
'Fuhr, Olaf'

_publ_section_title
;
 The coordination behavior of
 2,3-bis(diphenylphosphino)maleic-N-phenylimide towards copper, silver,
 gold and palladium
;
_journal_name_full 'Dalton Transactions'
_journal_paper_doi 10.1039/C8DT05003A
_journal_year 2019
_chemical_formula_moiety 'C68 H50 Au N2 O4 P4, F6 P, 2.5(C H2 Cl2)'
_chemical_formula_sum 'C70.5 H55 Au Cl5 F6 N2 O4 P5'
_chemical_formula_weight 1637.23
_chemical_name_systematic
;
 ?
;
_space_group_crystal_system monoclinic
_space_group_IT_number 14
_space_group_name_Hall '-P 2yn'
_space_group_name_H-M_alt 'P 1 21/n 1'
_symmetry_space_group_name_Hall '-P 2yn'
_symmetry_space_group_name_H-M 'P 1 21/n 1'
_atom_sites_solution_hydrogens geom
_atom_sites_solution_primary direct
_audit_creation_date 2017-05-10
_audit_creation_method
;
Olex2 1.2
(compiled 2017.03.02 svn.r3394 for OlexSys, GUI svn.r5324)
;
_audit_update_record
;
2018-06-07 deposited with the CCDC.    2019-04-17 downloaded from the CCDC.
;
_cell_angle_alpha 90
_cell_angle_beta 108.168(2)
_cell_angle_gamma 90
_cell_formula_units_Z 4
_cell_length_a 13.3809(3)
_cell_length_b 28.6900(6)
_cell_length_c 19.3683(5)
_cell_measurement_reflns_used 154068
_cell_measurement_temperature 180.15
_cell_measurement_theta_max 26.29
_cell_measurement_theta_min 2.14
_cell_volume 7064.8(3)
_computing_molecular_graphics 'Olex2 (Dolomanov et al., 2009)'
_computing_publication_material 'Olex2 (Dolomanov et al., 2009)'
_computing_structure_refinement 'ShelXL (Sheldrick, 2015)'
_computing_structure_solution 'ShelXS (Sheldrick, 2008)'
_diffrn_ambient_temperature 180.15
_diffrn_detector 'image plate (34 cm diameter)'
_diffrn_detector_area_resol_mean 6.67
_diffrn_detector_type STOE
_diffrn_measured_fraction_theta_full 0.841
_diffrn_measured_fraction_theta_max 0.840
_diffrn_measurement_device '2-circle goniometer'
_diffrn_measurement_device_type 'Stoe IPDS2T'
_diffrn_measurement_method 'rotation method'
_diffrn_radiation_collimation '0.5 mm diameter, monocapillary'
_diffrn_radiation_monochromator 'plane graphite'
_diffrn_radiation_probe x-ray
_diffrn_radiation_type MoK\a
_diffrn_radiation_wavelength 0.71073
_diffrn_reflns_av_R_equivalents 0.0801
_diffrn_reflns_av_unetI/netI 0.0334
_diffrn_reflns_Laue_measured_fraction_full 0.841
_diffrn_reflns_Laue_measured_fraction_max 0.840
_diffrn_reflns_limit_h_max 16
_diffrn_reflns_limit_h_min -16
_diffrn_reflns_limit_k_max 34
_diffrn_reflns_limit_k_min -34
_diffrn_reflns_limit_l_max 23
_diffrn_reflns_limit_l_min -23
_diffrn_reflns_number 73930
_diffrn_reflns_point_group_measured_fraction_full 0.841
_diffrn_reflns_point_group_measured_fraction_max 0.840
_diffrn_reflns_theta_full 25.242
_diffrn_reflns_theta_max 25.596
_diffrn_reflns_theta_min 2.140
_diffrn_source 'sealed X-ray tube, 12 x 0.4 mm long-fine focus'
_diffrn_source_current 40
_diffrn_source_power 2.000
_diffrn_source_target Mo
_diffrn_source_type 'sealed X-ray tube'
_diffrn_source_voltage 50
_exptl_absorpt_coefficient_mu 2.450
_exptl_absorpt_correction_T_max 0.6766
_exptl_absorpt_correction_T_min 0.3855
_exptl_absorpt_correction_type integration
_exptl_absorpt_process_details 'STOE LANA and Xred'
_exptl_crystal_colour violet
_exptl_crystal_colour_primary violet
_exptl_crystal_density_diffrn 1.539
_exptl_crystal_description needle
_exptl_crystal_F_000 3268
_exptl_crystal_size_max 0.45
_exptl_crystal_size_mid 0.297
_exptl_crystal_size_min 0.1
_refine_diff_density_max 3.374
_refine_diff_density_min -3.201
_refine_diff_density_rms 0.198
_refine_ls_extinction_method none
_refine_ls_goodness_of_fit_ref 1.289
_refine_ls_hydrogen_treatment constr
_refine_ls_matrix_type full
_refine_ls_number_parameters 839
_refine_ls_number_reflns 11170
_refine_ls_number_restraints 4
_refine_ls_restrained_S_all 1.290
_refine_ls_R_factor_all 0.0995
_refine_ls_R_factor_gt 0.0932
_refine_ls_shift/su_max 0.001
_refine_ls_shift/su_mean 0.000
_refine_ls_structure_factor_coef Fsqd
_refine_ls_weighting_details 'w=1/[\s^2^(Fo^2^)+(0.2000P)^2^] where P=(Fo^2^+2Fc^2^)/3'
_refine_ls_weighting_scheme calc
_refine_ls_wR_factor_gt 0.2659
_refine_ls_wR_factor_ref 0.2817
_reflns_Friedel_coverage 0.000
_reflns_number_gt 9721
_reflns_number_total 11170
_reflns_threshold_expression 'I > 2\s(I)'
_cod_data_source_file c8dt05003a2.cif
_cod_data_source_block wyx099-1
_cod_original_formula_sum 'C70.50 H55 Au Cl5 F6 N2 O4 P5'
_cod_database_code 7049759
_shelxl_version_number 2014-3
_shelx_space_group_comment
;
The symmetry employed for this shelxl refinement is uniquely defined
by the following loop, which should always be used as a source of
symmetry information in preference to the above space-group names.
They are only intended as comments.
;
_olex2_refinement_description
;
1. Fixed Uiso
 At 1.2 times of:
  All C(H) groups, All C(H,H) groups
2. Restrained distances
 Cl3-C69A = Cl4A-C69A = Cl4B-C69B
 1.72 with sigma of 0.02
 Cl3-C69B
 1.72 with sigma of 0.02
3. Others
 Fixed Sof: Cl4A(0.7) C69A(0.7) H69A(0.7) H69B(0.7) Cl4B(0.3) C69B(0.3)
 H69C(0.3) H69D(0.3) Cl5(0.5) Cl6(0.5) C70(0.5) H70A(0.5) H70B(0.5)
4.a Secondary CH2 refined with riding coordinates:
 C68(H68A,H68B), C69A(H69A,H69B), C69B(H69C,H69D), C70(H70A,H70B)
4.b Aromatic/amide H refined with riding coordinates:
 C2(H2), C3(H3), C4(H4), C5(H5), C6(H6), C8(H8), C9(H9), C10(H10), C11(H11),
 C12(H12), C18(H18), C19(H19), C20(H20), C21(H21), C22(H22), C24(H24), C25(H25),
  C26(H26), C27(H27), C28(H28), C30(H30), C31(H31), C32(H32), C33(H33),
 C34(H34), C36(H36), C37(H37), C38(H38), C39(H39), C40(H40), C41(H41), C42(H42),
  C43(H43), C44(H44), C45(H45), C51(H51), C52(H52), C53(H53), C54(H54),
 C55(H55), C57(H57), C58(H58), C59(H59), C60(H60), C61(H61), C63(H63), C64(H64),
  C65(H65), C66(H66), C67(H67)
;
_olex2_submission_special_instructions 'No special instructions were received'

loop_
_space_group_symop_operation_xyz
'x, y, z'
'-x+1/2, y+1/2, -z+1/2'
'-x, -y, -z'
'x-1/2, -y-1/2, z-1/2'

loop_
_atom_site_label
_atom_site_type_symbol
_atom_site_fract_x
_atom_site_fract_y
_atom_site_fract_z
_atom_site_U_iso_or_equiv
_atom_site_adp_type
_atom_site_occupancy
_atom_site_site_symmetry_order
_atom_site_calc_flag
_atom_site_refinement_flags_posn
_atom_site_refinement_flags_occupancy
_atom_site_disorder_assembly
_atom_site_disorder_group
Au1 Au 0.83879(2) 0.12548(2) 0.80613(2) 0.04213(19) Uani 1 1 d . . . .
P1 P 0.99626(13) 0.08001(6) 0.83091(10) 0.0418(4) Uani 1 1 d . . . .
P2 P 0.92474(13) 0.17311(6) 0.90905(10) 0.0421(4) Uani 1 1 d . . . .
P3 P 0.67915(13) 0.08120(6) 0.77843(10) 0.0411(4) Uani 1 1 d . . . .
P4 P 0.75520(13) 0.17637(6) 0.70680(10) 0.0428(4) Uani 1 1 d . . . .
O1 O 1.2513(4) 0.0678(2) 0.9369(3) 0.0610(14) Uani 1 1 d . . . .
O2 O 1.1615(4) 0.20111(19) 1.0318(3) 0.0579(13) Uani 1 1 d . . . .
O3 O 0.4207(4) 0.0757(2) 0.6765(4) 0.0650(15) Uani 1 1 d . . . .
O4 O 0.5209(4) 0.20848(18) 0.5865(3) 0.0564(12) Uani 1 1 d . . . .
N1 N 1.2345(5) 0.1358(2) 0.9985(4) 0.0492(14) Uani 1 1 d . . . .
N2 N 0.4421(4) 0.1432(2) 0.6164(4) 0.0485(14) Uani 1 1 d . . . .
C1 C 1.0686(6) 0.0756(2) 0.7666(4) 0.0480(15) Uani 1 1 d . . . .
C2 C 1.1411(7) 0.1097(3) 0.7626(5) 0.0572(17) Uani 1 1 d . . . .
H2 H 1.1601 0.1337 0.7981 0.069 Uiso 1 1 calc R . . .
C3 C 1.1854(9) 0.1085(4) 0.7065(6) 0.065(2) Uani 1 1 d . . . .
H3 H 1.2369 0.1310 0.7051 0.078 Uiso 1 1 calc R . . .
C4 C 1.1553(7) 0.0751(4) 0.6531(5) 0.070(2) Uani 1 1 d . . . .
H4 H 1.1830 0.0754 0.6136 0.084 Uiso 1 1 calc R . . .
C4BA C 0.6066(6) 0.0739(3) 0.8430(5) 0.0472(16) Uani 1 1 d . . . .
C5 C 1.0861(7) 0.0419(4) 0.6572(5) 0.071(2) Uani 1 1 d . . . .
H5 H 1.0691 0.0179 0.6215 0.086 Uiso 1 1 calc R . . .
C6 C 1.0394(6) 0.0414(3) 0.7113(4) 0.0611(19) Uani 1 1 d . . . .
H6 H 0.9884 0.0184 0.7115 0.073 Uiso 1 1 calc R . . .
C7 C 0.9928(6) 0.0225(2) 0.8689(4) 0.0480(15) Uani 1 1 d . . . .
C8 C 1.0700(10) -0.0112(4) 0.8678(8) 0.087(3) Uani 1 1 d . . . .
H8 H 1.1289 -0.0050 0.8517 0.104 Uiso 1 1 calc R . . .
C9 C 1.0488(11) -0.0560(4) 0.8937(7) 0.088(3) Uani 1 1 d . . . .
H9 H 1.0921 -0.0813 0.8889 0.106 Uiso 1 1 calc R . . .
C10 C 0.9752(13) -0.0654(4) 0.9236(7) 0.098(4) Uani 1 1 d . . . .
H10 H 0.9696 -0.0958 0.9413 0.118 Uiso 1 1 calc R . . .
C11 C 0.9034(9) -0.0296(3) 0.9294(5) 0.071(2) Uani 1 1 d . . . .
H11 H 0.8511 -0.0355 0.9521 0.085 Uiso 1 1 calc R . . .
C12 C 0.9130(7) 0.0137(3) 0.9007(5) 0.061(2) Uani 1 1 d . . . .
H12 H 0.8653 0.0379 0.9023 0.073 Uiso 1 1 calc R . . .
C13 C 1.1991(6) 0.1003(3) 0.9460(4) 0.0478(16) Uani 1 1 d . . . .
C14 C 1.0855(7) 0.1112(3) 0.9069(5) 0.0456(16) Uani 1 1 d . . . .
C15 C 1.0560(5) 0.1479(2) 0.9375(4) 0.0398(13) Uani 1 1 d . . . .
C16 C 1.1533(5) 0.1673(2) 0.9948(4) 0.0453(14) Uani 1 1 d . . . .
C17 C 1.3381(6) 0.1406(3) 1.0479(4) 0.0508(16) Uani 1 1 d . . . .
C18 C 1.3941(7) 0.1798(3) 1.0440(6) 0.069(2) Uani 1 1 d . . . .
H18 H 1.3668 0.2024 1.0071 0.083 Uiso 1 1 calc R . . .
C19 C 1.4924(7) 0.1856(4) 1.0957(6) 0.082(3) Uani 1 1 d . . . .
H19 H 1.5323 0.2128 1.0949 0.098 Uiso 1 1 calc R . . .
C20 C 1.5329(7) 0.1512(4) 1.1492(6) 0.081(3) Uani 1 1 d . . . .
H20 H 1.6002 0.1550 1.1842 0.098 Uiso 1 1 calc R . . .
C21 C 1.4765(9) 0.1143(5) 1.1498(6) 0.082(3) Uani 1 1 d . . . .
H21 H 1.5050 0.0914 1.1861 0.098 Uiso 1 1 calc R . . .
C22 C 1.3781(7) 0.1063(4) 1.1011(6) 0.065(2) Uani 1 1 d . . . .
H22 H 1.3393 0.0789 1.1033 0.078 Uiso 1 1 calc R . . .
C23 C 0.9563(6) 0.2325(3) 0.8901(4) 0.0493(16) Uani 1 1 d . . . .
C24 C 0.9184(7) 0.2715(3) 0.9180(5) 0.0579(19) Uani 1 1 d . . . .
H24 H 0.8750 0.2677 0.9482 0.069 Uiso 1 1 calc R . . .
C25 C 0.9454(11) 0.3152(4) 0.9009(7) 0.075(3) Uani 1 1 d . . . .
H25 H 0.9198 0.3418 0.9193 0.090 Uiso 1 1 calc R . . .
C26 C 1.0090(8) 0.3213(3) 0.8575(6) 0.074(3) Uani 1 1 d . . . .
H26 H 1.0286 0.3518 0.8472 0.089 Uiso 1 1 calc R . . .
C27 C 1.0435(7) 0.2832(3) 0.8294(6) 0.069(2) Uani 1 1 d . . . .
H27 H 1.0860 0.2870 0.7986 0.083 Uiso 1 1 calc R . . .
C28 C 1.0171(7) 0.2396(3) 0.8455(5) 0.0608(19) Uani 1 1 d . . . .
H28 H 1.0413 0.2133 0.8253 0.073 Uiso 1 1 calc R . . .
C29 C 0.8807(7) 0.1739(3) 0.9888(5) 0.0477(17) Uani 1 1 d . . . .
C30 C 0.9382(6) 0.1913(3) 1.0556(4) 0.0507(16) Uani 1 1 d . . . .
H30 H 1.0066 0.2036 1.0625 0.061 Uiso 1 1 calc R . . .
C31 C 0.8967(6) 0.1909(3) 1.1131(4) 0.0578(18) Uani 1 1 d . . . .
H31 H 0.9371 0.2019 1.1598 0.069 Uiso 1 1 calc R . . .
C32 C 0.7942(7) 0.1739(3) 1.1013(5) 0.067(2) Uani 1 1 d . . . .
H32 H 0.7643 0.1743 1.1398 0.081 Uiso 1 1 calc R . . .
C33 C 0.7381(7) 0.1572(4) 1.0358(5) 0.074(2) Uani 1 1 d . . . .
H33 H 0.6696 0.1450 1.0291 0.089 Uiso 1 1 calc R . . .
C34 C 0.7782(6) 0.1574(3) 0.9782(4) 0.0549(18) Uani 1 1 d . . . .
H34 H 0.7368 0.1464 0.9318 0.066 Uiso 1 1 calc R . . .
C35 C 0.6778(6) 0.0239(2) 0.7365(4) 0.0472(14) Uani 1 1 d . . . .
C36 C 0.7599(8) 0.0133(4) 0.7108(7) 0.078(3) Uani 1 1 d . . . .
H36 H 0.8129 0.0358 0.7131 0.094 Uiso 1 1 calc R . . .
C37 C 0.7652(9) -0.0318(4) 0.6805(9) 0.097(4) Uani 1 1 d . . . .
H37 H 0.8235 -0.0406 0.6652 0.116 Uiso 1 1 calc R . . .
C38 C 0.6813(10) -0.0626(4) 0.6741(8) 0.084(3) Uani 1 1 d . . . .
H38 H 0.6814 -0.0927 0.6537 0.100 Uiso 1 1 calc R . . .
C39 C 0.6016(13) -0.0493(4) 0.6968(8) 0.102(5) Uani 1 1 d . . . .
H39 H 0.5438 -0.0699 0.6902 0.123 Uiso 1 1 calc R . . .
C40 C 0.5994(8) -0.0070(3) 0.7293(7) 0.078(3) Uani 1 1 d . . . .
H40 H 0.5424 0.0005 0.7467 0.094 Uiso 1 1 calc R . . .
C41 C 0.5351(6) 0.1079(3) 0.8493(5) 0.0588(18) Uani 1 1 d . . . .
H41 H 0.5167 0.1332 0.8162 0.071 Uiso 1 1 calc R . . .
C42 C 0.4907(7) 0.1036(4) 0.9064(5) 0.067(2) Uani 1 1 d . . . .
H42 H 0.4420 0.1263 0.9116 0.081 Uiso 1 1 calc R . . .
C43 C 0.5167(8) 0.0677(4) 0.9535(5) 0.077(3) Uani 1 1 d . . . .
H43 H 0.4855 0.0655 0.9913 0.093 Uiso 1 1 calc R . . .
C44 C 0.5864(8) 0.0346(4) 0.9482(5) 0.070(2) Uani 1 1 d . . . .
H44 H 0.6038 0.0097 0.9822 0.083 Uiso 1 1 calc R . . .
C45 C 0.6339(6) 0.0372(3) 0.8912(4) 0.0559(18) Uani 1 1 d . . . .
H45 H 0.6827 0.0142 0.8869 0.067 Uiso 1 1 calc R . . .
C46 C 0.4762(5) 0.1069(3) 0.6677(4) 0.0466(15) Uani 1 1 d . . . .
C47 C 0.5914(6) 0.1150(3) 0.7056(4) 0.0441(15) Uani 1 1 d . . . .
C48 C 0.6222(5) 0.1520(2) 0.6763(4) 0.0413(13) Uani 1 1 d . . . .
C49 C 0.5262(5) 0.1744(3) 0.6212(4) 0.0482(15) Uani 1 1 d . . . .
C50 C 0.3386(6) 0.1507(3) 0.5698(4) 0.0524(17) Uani 1 1 d . . . .
C51 C 0.2957(8) 0.1181(4) 0.5183(6) 0.071(3) Uani 1 1 d . . . .
H51 H 0.3318 0.0899 0.5161 0.085 Uiso 1 1 calc R . . .
C52 C 0.1947(10) 0.1275(5) 0.4677(7) 0.086(5) Uani 1 1 d . . . .
H52 H 0.1641 0.1054 0.4306 0.104 Uiso 1 1 calc R . . .
C53 C 0.1424(7) 0.1664(5) 0.4709(6) 0.085(3) Uani 1 1 d . . . .
H53 H 0.0747 0.1718 0.4371 0.103 Uiso 1 1 calc R . . .
C54 C 0.1888(7) 0.2001(4) 0.5256(6) 0.080(3) Uani 1 1 d . . . .
H54 H 0.1524 0.2282 0.5280 0.096 Uiso 1 1 calc R . . .
C55 C 0.2890(7) 0.1917(3) 0.5762(6) 0.067(2) Uani 1 1 d . . . .
H55 H 0.3209 0.2135 0.6134 0.081 Uiso 1 1 calc R . . .
C56 C 0.7270(6) 0.2361(3) 0.7274(4) 0.0492(16) Uani 1 1 d . . . .
C57 C 0.6627(7) 0.2433(3) 0.7714(5) 0.0619(19) Uani 1 1 d . . . .
H57 H 0.6364 0.2172 0.7905 0.074 Uiso 1 1 calc R . . .
C58 C 0.6373(7) 0.2874(4) 0.7873(6) 0.076(3) Uani 1 1 d . . . .
H58 H 0.5932 0.2920 0.8168 0.091 Uiso 1 1 calc R . . .
C59 C 0.6765(8) 0.3247(3) 0.7599(7) 0.079(3) Uani 1 1 d . . . .
H59 H 0.6570 0.3553 0.7692 0.094 Uiso 1 1 calc R . . .
C60 C 0.7431(9) 0.3188(3) 0.7195(6) 0.076(3) Uani 1 1 d . . . .
H60 H 0.7715 0.3453 0.7028 0.092 Uiso 1 1 calc R . . .
C61 C 0.7693(8) 0.2743(3) 0.7029(5) 0.060(2) Uani 1 1 d . . . .
H61 H 0.8158 0.2701 0.6750 0.072 Uiso 1 1 calc R . . .
C62 C 0.8008(6) 0.1797(3) 0.6280(4) 0.0491(15) Uani 1 1 d . . . .
C63 C 0.7426(6) 0.1979(3) 0.5612(4) 0.0524(16) Uani 1 1 d . . . .
H63 H 0.6722 0.2078 0.5535 0.063 Uiso 1 1 calc R . . .
C64 C 0.7870(6) 0.2018(3) 0.5060(4) 0.0586(18) Uani 1 1 d . . . .
H64 H 0.7469 0.2138 0.4600 0.070 Uiso 1 1 calc R . . .
C65 C 0.8906(8) 0.1880(3) 0.5177(5) 0.071(2) Uani 1 1 d . . . .
H65 H 0.9209 0.1898 0.4795 0.085 Uiso 1 1 calc R . . .
C66 C 0.9483(9) 0.1719(4) 0.5843(6) 0.084(3) Uani 1 1 d . . . .
H66 H 1.0201 0.1642 0.5928 0.101 Uiso 1 1 calc R . . .
C67 C 0.9047(7) 0.1666(4) 0.6397(5) 0.066(2) Uani 1 1 d . . . .
H67 H 0.9452 0.1542 0.6853 0.079 Uiso 1 1 calc R . . .
P5 P 1.33868(15) 0.23539(13) 0.80797(9) 0.0728(8) Uani 1 1 d . . . .
F1 F 1.2973(9) 0.1987(4) 0.8527(6) 0.168(5) Uani 1 1 d . . . .
F2 F 1.3816(8) 0.1947(4) 0.7703(6) 0.145(4) Uani 1 1 d . . . .
F3 F 1.4480(6) 0.2382(4) 0.8716(4) 0.126(3) Uani 1 1 d . . . .
F4 F 1.2972(8) 0.2770(3) 0.8456(5) 0.126(3) Uani 1 1 d . . . .
F5 F 1.2310(5) 0.2324(3) 0.7460(4) 0.111(2) Uani 1 1 d . . . .
F6 F 1.3795(8) 0.2724(3) 0.7635(5) 0.130(3) Uani 1 1 d . . . .
Cl1 Cl 0.3235(3) -0.03776(15) 0.8624(2) 0.1234(12) Uani 1 1 d . . . .
Cl2 Cl 0.3255(2) -0.02838(11) 0.71459(19) 0.1053(9) Uani 1 1 d . . . .
C68 C 0.3306(8) -0.0010(6) 0.7938(6) 0.096(4) Uani 1 1 d . . . .
H68A H 0.2719 0.0216 0.7838 0.116 Uiso 1 1 calc R . . .
H68B H 0.3971 0.0169 0.8109 0.116 Uiso 1 1 calc R . . .
Cl3 Cl 1.0374(4) -0.09567(15) 0.7163(3) 0.1407(14) Uani 1 1 d D . . .
Cl4A Cl 1.1032(7) -0.0950(3) 0.5994(5) 0.175(3) Uiso 0.7 1 d D P A 1
C69A C 1.1369(17) -0.1168(9) 0.6884(9) 0.127(7) Uiso 0.7 1 d D P A 1
H69A H 1.1383 -0.1513 0.6890 0.153 Uiso 0.7 1 calc R P A 1
H69B H 1.2060 -0.1048 0.7188 0.153 Uiso 0.7 1 calc R P A 1
Cl4B Cl 1.0609(9) -0.0803(4) 0.5719(6) 0.101(3) Uiso 0.3 1 d D P A 2
C69B C 1.100(3) -0.1117(11) 0.6541(13) 0.088(8) Uiso 0.3 1 d D P A 2
H69C H 1.0869 -0.1453 0.6430 0.106 Uiso 0.3 1 calc R P A 2
H69D H 1.1768 -0.1076 0.6770 0.106 Uiso 0.3 1 calc R P A 2
Cl5 Cl 0.7799(10) 0.0159(4) 0.5055(6) 0.167(4) Uiso 0.5 1 d . P . .
Cl6 Cl 0.5932(6) 0.0791(3) 0.5160(4) 0.123(2) Uiso 0.5 1 d . P . .
C70 C 0.730(2) 0.0675(10) 0.5273(17) 0.108(9) Uiso 0.5 1 d . P . .
H70A H 0.7530 0.0922 0.4998 0.130 Uiso 0.5 1 calc R P . .
H70B H 0.7684 0.0733 0.5792 0.130 Uiso 0.5 1 calc R P . .

loop_
_atom_site_aniso_label
_atom_site_aniso_U_11
_atom_site_aniso_U_22
_atom_site_aniso_U_33
_atom_site_aniso_U_23
_atom_site_aniso_U_13
_atom_site_aniso_U_12
Au1 0.0306(3) 0.0523(3) 0.0471(3) 0.00046(7) 0.01729(18) -0.00049(6)
P1 0.0326(8) 0.0498(8) 0.0486(9) -0.0001(7) 0.0209(7) 0.0015(6)
P2 0.0296(8) 0.0518(9) 0.0483(9) -0.0022(7) 0.0171(7) 0.0023(6)
P3 0.0295(8) 0.0492(8) 0.0491(9) 0.0021(7) 0.0188(7) -0.0023(6)
P4 0.0304(8) 0.0533(9) 0.0488(10) 0.0051(7) 0.0181(7) -0.0010(6)
O1 0.035(3) 0.074(3) 0.075(3) -0.008(3) 0.018(2) 0.014(2)
O2 0.035(2) 0.070(3) 0.068(3) -0.015(3) 0.016(2) -0.005(2)
O3 0.036(3) 0.079(3) 0.076(4) 0.011(3) 0.012(2) -0.013(2)
O4 0.038(3) 0.063(3) 0.070(3) 0.013(2) 0.020(2) 0.004(2)
N1 0.038(3) 0.064(3) 0.043(3) 0.001(3) 0.008(3) 0.007(3)
N2 0.023(3) 0.070(4) 0.054(3) 0.008(3) 0.016(2) 0.004(2)
C1 0.041(3) 0.054(3) 0.054(4) 0.004(3) 0.021(3) 0.001(3)
C2 0.045(4) 0.069(4) 0.064(5) 0.003(4) 0.026(4) 0.002(4)
C3 0.052(4) 0.077(6) 0.078(5) 0.014(5) 0.037(4) 0.005(5)
C4 0.051(4) 0.108(7) 0.065(5) 0.007(5) 0.036(4) 0.010(4)
C4BA 0.031(3) 0.054(4) 0.058(4) -0.004(3) 0.017(3) -0.002(3)
C5 0.055(5) 0.098(6) 0.072(5) -0.015(5) 0.037(4) -0.003(4)
C6 0.048(4) 0.090(5) 0.054(4) -0.014(4) 0.028(3) -0.005(4)
C7 0.051(4) 0.043(3) 0.056(4) 0.004(3) 0.025(3) 0.001(3)
C8 0.073(6) 0.091(7) 0.115(9) 0.027(6) 0.056(6) 0.015(5)
C9 0.114(9) 0.057(5) 0.102(8) 0.010(5) 0.046(7) 0.028(5)
C10 0.141(12) 0.058(5) 0.103(8) 0.019(5) 0.050(8) 0.009(6)
C11 0.072(6) 0.073(5) 0.071(5) 0.014(4) 0.027(4) -0.010(4)
C12 0.049(4) 0.065(4) 0.073(5) 0.018(4) 0.027(4) 0.008(3)
C13 0.033(3) 0.057(4) 0.058(4) -0.013(3) 0.021(3) -0.003(3)
C14 0.039(4) 0.058(4) 0.047(4) 0.005(3) 0.023(3) 0.005(3)
C15 0.032(3) 0.048(3) 0.042(3) 0.000(3) 0.016(3) 0.001(2)
C16 0.029(3) 0.063(4) 0.049(3) -0.005(3) 0.018(3) -0.004(2)
C17 0.032(3) 0.070(4) 0.052(4) -0.009(3) 0.015(3) 0.003(3)
C18 0.042(4) 0.078(5) 0.093(6) 0.001(4) 0.028(4) -0.005(4)
C19 0.037(4) 0.102(7) 0.104(7) -0.012(6) 0.019(4) -0.010(4)
C20 0.038(4) 0.111(8) 0.085(6) -0.022(6) 0.003(4) 0.008(5)
C21 0.048(5) 0.135(8) 0.057(5) 0.021(5) 0.011(4) 0.027(6)
C22 0.045(4) 0.078(6) 0.069(5) 0.002(4) 0.015(4) 0.004(4)
C23 0.035(3) 0.058(4) 0.055(4) -0.003(3) 0.014(3) -0.004(3)
C24 0.058(5) 0.052(4) 0.064(4) -0.006(3) 0.020(4) 0.008(3)
C25 0.086(8) 0.061(5) 0.074(6) -0.007(4) 0.018(5) 0.000(5)
C26 0.062(5) 0.060(5) 0.099(7) 0.019(5) 0.024(5) -0.004(4)
C27 0.055(5) 0.080(5) 0.075(6) 0.011(4) 0.025(4) -0.010(4)
C28 0.048(4) 0.065(4) 0.072(5) 0.003(4) 0.023(4) -0.001(3)
C29 0.037(4) 0.058(4) 0.054(4) -0.001(3) 0.023(3) -0.002(3)
C30 0.048(4) 0.064(4) 0.049(4) -0.002(3) 0.028(3) 0.003(3)
C31 0.049(4) 0.090(5) 0.042(3) -0.003(3) 0.025(3) 0.003(3)
C32 0.054(4) 0.094(6) 0.066(5) -0.004(4) 0.034(4) -0.010(4)
C33 0.049(4) 0.105(6) 0.082(6) -0.020(5) 0.039(4) -0.024(4)
C34 0.029(3) 0.085(5) 0.053(4) -0.010(3) 0.017(3) -0.008(3)
C35 0.042(3) 0.048(3) 0.054(4) -0.002(3) 0.019(3) 0.002(3)
C36 0.048(5) 0.080(6) 0.111(8) -0.047(6) 0.033(5) -0.009(4)
C37 0.058(6) 0.083(7) 0.148(12) -0.055(7) 0.031(6) -0.001(5)
C38 0.064(5) 0.061(5) 0.113(8) -0.025(5) 0.009(6) 0.005(4)
C39 0.130(12) 0.076(6) 0.131(11) -0.029(7) 0.085(10) -0.052(7)
C40 0.062(5) 0.064(5) 0.123(8) -0.015(5) 0.049(6) -0.012(4)
C41 0.038(4) 0.080(5) 0.064(5) 0.002(4) 0.024(3) 0.003(4)
C42 0.049(5) 0.090(6) 0.074(5) -0.008(5) 0.036(4) -0.008(4)
C43 0.058(5) 0.117(7) 0.070(5) 0.008(5) 0.040(4) -0.010(5)
C44 0.060(5) 0.101(6) 0.065(5) 0.005(4) 0.043(4) -0.003(4)
C45 0.050(4) 0.074(4) 0.057(4) 0.019(3) 0.034(3) 0.001(3)
C46 0.035(3) 0.059(4) 0.047(4) 0.008(3) 0.015(3) -0.002(3)
C47 0.033(4) 0.060(3) 0.043(4) 0.004(3) 0.016(3) 0.000(3)
C48 0.030(3) 0.053(3) 0.043(3) 0.003(3) 0.014(3) 0.001(3)
C49 0.038(3) 0.064(4) 0.047(4) 0.007(3) 0.021(3) 0.005(3)
C50 0.035(3) 0.070(4) 0.058(4) 0.015(3) 0.022(3) 0.007(3)
C51 0.037(4) 0.112(7) 0.066(5) -0.012(5) 0.018(4) 0.009(4)
C52 0.040(6) 0.167(14) 0.052(6) -0.016(5) 0.014(5) -0.003(5)
C53 0.030(4) 0.150(10) 0.074(6) 0.012(6) 0.012(4) 0.011(5)
C54 0.041(4) 0.093(6) 0.108(7) 0.017(5) 0.026(4) 0.020(4)
C55 0.043(4) 0.073(5) 0.090(6) 0.001(4) 0.024(4) 0.002(3)
C56 0.034(4) 0.060(4) 0.055(4) 0.001(3) 0.016(3) 0.001(3)
C57 0.049(4) 0.069(5) 0.070(5) -0.015(4) 0.021(4) -0.005(3)
C58 0.048(5) 0.087(6) 0.094(7) -0.014(5) 0.026(4) -0.001(4)
C59 0.061(5) 0.073(5) 0.104(8) -0.019(5) 0.029(5) 0.007(4)
C60 0.081(7) 0.058(4) 0.086(6) 0.007(4) 0.020(5) -0.005(4)
C61 0.071(5) 0.053(4) 0.062(5) -0.003(3) 0.032(4) -0.006(4)
C62 0.044(4) 0.059(4) 0.052(4) 0.003(3) 0.026(3) -0.002(3)
C63 0.051(4) 0.067(4) 0.046(4) 0.007(3) 0.026(3) 0.004(3)
C64 0.054(4) 0.085(5) 0.045(3) 0.009(3) 0.026(3) 0.001(3)
C65 0.065(5) 0.096(6) 0.064(5) 0.007(4) 0.038(4) 0.007(4)
C66 0.065(6) 0.113(8) 0.095(7) 0.035(6) 0.056(6) 0.033(5)
C67 0.044(4) 0.095(6) 0.065(5) 0.018(4) 0.028(4) 0.016(4)
P5 0.072(2) 0.091(2) 0.0596(16) -0.0014(8) 0.0256(14) -0.0096(9)
F1 0.159(9) 0.178(8) 0.147(8) 0.055(7) 0.020(6) -0.086(7)
F2 0.118(7) 0.138(7) 0.159(9) -0.051(6) 0.013(6) 0.051(6)
F3 0.080(5) 0.198(8) 0.085(5) -0.010(5) 0.005(4) -0.038(5)
F4 0.126(7) 0.142(6) 0.143(7) -0.059(5) 0.091(6) -0.029(5)
F5 0.070(5) 0.160(6) 0.089(4) -0.024(4) 0.003(3) 0.018(4)
F6 0.141(7) 0.147(7) 0.143(7) 0.037(6) 0.102(6) 0.000(6)
Cl1 0.102(2) 0.153(3) 0.123(3) 0.022(2) 0.0468(19) 0.045(2)
Cl2 0.0713(15) 0.117(2) 0.128(2) 0.0153(18) 0.0311(15) -0.0111(13)
C68 0.075(7) 0.105(9) 0.098(7) 0.000(6) 0.011(6) 0.009(5)
Cl3 0.133(3) 0.125(3) 0.172(4) -0.012(3) 0.059(3) 0.005(2)

loop_
_atom_type_symbol
_atom_type_description
_atom_type_scat_dispersion_real
_atom_type_scat_dispersion_imag
_atom_type_scat_source
C C 0.0033 0.0016 'International Tables Vol C Tables 4.2.6.8 and 6.1.1.4'
H H 0.0000 0.0000 'International Tables Vol C Tables 4.2.6.8 and 6.1.1.4'
Au Au -2.0133 8.8022 'International Tables Vol C Tables 4.2.6.8 and 6.1.1.4'
Cl Cl 0.1484 0.1585 'International Tables Vol C Tables 4.2.6.8 and 6.1.1.4'
F F 0.0171 0.0103 'International Tables Vol C Tables 4.2.6.8 and 6.1.1.4'
N N 0.0061 0.0033 'International Tables Vol C Tables 4.2.6.8 and 6.1.1.4'
O O 0.0106 0.0060 'International Tables Vol C Tables 4.2.6.8 and 6.1.1.4'
P P 0.1023 0.0942 'International Tables Vol C Tables 4.2.6.8 and 6.1.1.4'

loop_
_exptl_crystal_face_index_h
_exptl_crystal_face_index_k
_exptl_crystal_face_index_l
_exptl_crystal_face_perp_dist
10 -3 -4 0.0867
19 30 -6 0.1501
30 13 10 0.1408
23 -14 -30 0.2242
12 30 -11 0.1784
1 30 -1 0.1771
1 -30 10 0.1933
-30 11 17 0.1060
-15 -10 -7 0.1370
-26 30 -13 0.1551
-1 -15 3 0.1808
-2 15 -6 0.1968

loop_
_geom_angle_atom_site_label_1
_geom_angle_atom_site_label_2
_geom_angle_atom_site_label_3
_geom_angle
P1 Au1 P3 115.01(7)
P2 Au1 P1 88.85(6)
P2 Au1 P3 130.67(6)
P2 Au1 P4 107.67(7)
P4 Au1 P1 130.82(6)
P4 Au1 P3 89.02(6)
C1 P1 Au1 121.8(2)
C1 P1 C7 107.7(3)
C1 P1 C14 103.6(4)
C7 P1 Au1 116.4(3)
C7 P1 C14 102.3(4)
C14 P1 Au1 102.1(3)
C15 P2 Au1 101.1(2)
C15 P2 C23 99.8(3)
C23 P2 Au1 116.6(3)
C29 P2 Au1 121.1(3)
C29 P2 C15 106.6(4)
C29 P2 C23 108.4(4)
C4BA P3 Au1 122.4(2)
C4BA P3 C35 105.5(4)
C35 P3 Au1 117.4(2)
C47 P3 Au1 101.9(3)
C47 P3 C4BA 104.0(4)
C47 P3 C35 102.8(4)
C48 P4 Au1 100.9(2)
C56 P4 Au1 118.2(3)
C56 P4 C48 100.5(3)
C62 P4 Au1 120.8(3)
C62 P4 C48 107.3(3)
C62 P4 C56 106.3(4)
C13 N1 C17 126.2(7)
C16 N1 C13 110.4(6)
C16 N1 C17 123.4(6)
C46 N2 C49 110.1(6)
C50 N2 C46 126.7(6)
C50 N2 C49 123.1(6)
C2 C1 P1 121.4(6)
C2 C1 C6 118.5(7)
C6 C1 P1 119.3(6)
C3 C2 C1 119.9(9)
C4 C3 C2 120.5(10)
C5 C4 C3 119.6(9)
C41 C4BA P3 120.5(7)
C45 C4BA P3 117.9(6)
C45 C4BA C41 121.1(8)
C4 C5 C6 122.3(9)
C5 C6 C1 119.0(8)
C8 C7 P1 120.2(7)
C12 C7 P1 117.3(6)
C12 C7 C8 122.5(8)
C7 C8 C9 112.3(10)
C10 C9 C8 126.3(11)
C9 C10 C11 120.1(10)
C12 C11 C10 117.5(10)
C11 C12 C7 121.0(8)
O1 C13 N1 125.5(7)
O1 C13 C14 128.6(7)
N1 C13 C14 105.8(6)
C13 C14 P1 127.7(6)
C15 C14 P1 122.8(6)
C15 C14 C13 109.5(7)
C14 C15 P2 125.0(6)
C14 C15 C16 108.0(6)
C16 C15 P2 126.8(5)
O2 C16 N1 124.9(6)
O2 C16 C15 129.2(6)
N1 C16 C15 105.9(6)
C18 C17 N1 118.6(8)
C18 C17 C22 121.8(8)
C22 C17 N1 119.6(8)
C17 C18 C19 118.1(9)
C18 C19 C20 120.3(10)
C21 C20 C19 119.0(9)
C20 C21 C22 124.1(11)
C21 C22 C17 116.7(10)
C24 C23 P2 122.3(6)
C28 C23 P2 119.0(6)
C28 C23 C24 118.7(8)
C25 C24 C23 118.8(10)
C24 C25 C26 121.4(10)
C27 C26 C25 119.3(9)
C28 C27 C26 120.1(9)
C27 C28 C23 121.7(9)
C30 C29 P2 124.7(6)
C30 C29 C34 119.6(8)
C34 C29 P2 115.6(6)
C29 C30 C31 120.2(7)
C30 C31 C32 119.1(8)
C33 C32 C31 120.5(8)
C32 C33 C34 121.1(8)
C33 C34 C29 119.4(8)
C36 C35 P3 117.4(6)
C40 C35 P3 122.5(7)
C40 C35 C36 120.1(8)
C35 C36 C37 119.8(10)
C38 C37 C36 117.7(11)
C39 C38 C37 119.5(9)
C38 C39 C40 122.7(10)
C35 C40 C39 120.1(10)
C4BA C41 C42 118.2(9)
C43 C42 C41 121.0(9)
C42 C43 C44 121.4(9)
C43 C44 C45 120.1(9)
C4BA C45 C44 118.2(8)
O3 C46 N2 124.5(7)
O3 C46 C47 128.9(7)
N2 C46 C47 106.6(6)
C46 C47 P3 127.8(6)
C48 C47 P3 123.3(6)
C48 C47 C46 108.9(6)
C47 C48 P4 124.6(6)
C47 C48 C49 109.2(6)
C49 C48 P4 125.7(5)
O4 C49 N2 125.5(7)
O4 C49 C48 129.4(7)
N2 C49 C48 104.9(6)
C51 C50 N2 118.1(8)
C51 C50 C55 123.3(8)
C55 C50 N2 118.4(8)
C50 C51 C52 118.0(10)
C53 C52 C51 121.7(10)
C52 C53 C54 119.4(9)
C55 C54 C53 120.0(9)
C50 C55 C54 117.6(9)
C57 C56 P4 118.6(6)
C61 C56 P4 122.3(6)
C61 C56 C57 119.1(8)
C58 C57 C56 120.9(9)
C59 C58 C57 118.9(10)
C60 C59 C58 121.5(9)
C59 C60 C61 120.2(9)
C56 C61 C60 119.3(9)
C63 C62 P4 124.5(6)
C63 C62 C67 119.8(7)
C67 C62 P4 115.5(6)
C64 C63 C62 120.0(7)
C63 C64 C65 120.0(8)
C66 C65 C64 119.5(8)
C65 C66 C67 121.5(9)
C66 C67 C62 119.2(8)
F1 P5 F2 90.1(9)
F1 P5 F3 90.1(5)
F1 P5 F4 91.0(6)
F2 P5 F3 90.9(5)
F2 P5 F4 178.9(6)
F4 P5 F3 88.6(6)
F5 P5 F1 89.3(5)
F5 P5 F2 89.2(5)
F5 P5 F3 179.5(5)
F5 P5 F4 91.3(5)
F5 P5 F6 90.6(6)
F6 P5 F1 179.5(7)
F6 P5 F2 90.4(6)
F6 P5 F3 89.9(6)
F6 P5 F4 88.5(6)
Cl2 C68 Cl1 114.6(9)
Cl3 C69A Cl4A 101.5(10)
Cl3 C69B Cl4B 114.9(14)
Cl5 C70 Cl6 125.5(19)

loop_
_geom_bond_atom_site_label_1
_geom_bond_atom_site_label_2
_geom_bond_distance
Au1 P1 2.3961(17)
Au1 P2 2.3946(17)
Au1 P3 2.3980(16)
Au1 P4 2.3963(17)
P1 C1 1.805(8)
P1 C7 1.812(7)
P1 C14 1.816(9)
P2 C15 1.819(7)
P2 C23 1.820(8)
P2 C29 1.817(9)
P3 C4BA 1.819(9)
P3 C35 1.831(7)
P3 C47 1.810(8)
P4 C48 1.830(7)
P4 C56 1.825(8)
P4 C62 1.815(8)
O1 C13 1.211(9)
O2 C16 1.190(9)
O3 C46 1.207(9)
O4 C49 1.176(8)
N1 C13 1.411(10)
N1 C16 1.399(9)
N1 C17 1.425(10)
N2 C46 1.415(10)
N2 C49 1.418(9)
N2 C50 1.413(9)
C1 C2 1.396(11)
C1 C6 1.415(11)
C2 C3 1.390(12)
C3 C4 1.376(16)
C4 C5 1.348(14)
C4BA C41 1.398(11)
C4BA C45 1.380(11)
C5 C6 1.377(11)
C7 C8 1.422(13)
C7 C12 1.411(11)
C8 C9 1.441(17)
C9 C10 1.32(2)
C10 C11 1.433(17)
C11 C12 1.386(12)
C13 C14 1.505(11)
C14 C15 1.327(11)
C15 C16 1.528(9)
C17 C18 1.367(11)
C17 C22 1.403(13)
C18 C19 1.392(13)
C19 C20 1.410(16)
C20 C21 1.302(17)
C21 C22 1.380(15)
C23 C24 1.404(11)
C23 C28 1.375(12)
C24 C25 1.374(15)
C25 C26 1.383(18)
C26 C27 1.365(15)
C27 C28 1.363(13)
C29 C30 1.376(12)
C29 C34 1.406(11)
C30 C31 1.391(10)
C31 C32 1.405(11)
C32 C33 1.345(13)
C33 C34 1.381(12)
C35 C36 1.375(12)
C35 C40 1.347(12)
C36 C37 1.431(13)
C37 C38 1.404(18)
C38 C39 1.33(2)
C39 C40 1.370(15)
C41 C42 1.413(12)
C42 C43 1.347(15)
C43 C44 1.357(14)
C44 C45 1.437(10)
C46 C47 1.505(10)
C47 C48 1.327(11)
C48 C49 1.532(9)
C50 C51 1.357(14)
C50 C55 1.376(12)
C51 C52 1.426(15)
C52 C53 1.330(16)
C53 C54 1.423(16)
C54 C55 1.414(13)
C56 C57 1.402(12)
C56 C61 1.384(11)
C57 C58 1.370(13)
C58 C59 1.369(15)
C59 C60 1.367(16)
C60 C61 1.388(13)
C62 C63 1.387(11)
C62 C67 1.388(11)
C63 C64 1.380(10)
C64 C65 1.390(12)
C65 C66 1.359(14)
C66 C67 1.380(13)
P5 F1 1.570(9)
P5 F2 1.577(9)
P5 F3 1.594(7)
P5 F4 1.585(8)
P5 F5 1.564(7)
P5 F6 1.569(8)
Cl1 C68 1.722(13)
Cl2 C68 1.706(13)
Cl3 C69A 1.697(16)
Cl3 C69B 1.731(18)
Cl4A C69A 1.755(16)
Cl4B C69B 1.762(18)
Cl5 C70 1.73(3)
Cl6 C70 1.81(3)
